data_7240272
loop_
_publ_author_name
'Qi, Yue'
'Sun, Ou'
'Zhou, Yanyan'
'Yao, Yuan'
'Cheng, Zhenyu'
'Gao, Ting'
'Li, Hongfeng'

_publ_section_title
;
 Enhanced near-infrared luminescence in Ln2Cd2 (Ln = Nd, Yb)
 heterotetranuclear complexes
;
_journal_name_full CrystEngComm
_journal_paper_doi 10.1039/D0CE00341G
_journal_year 2020
_chemical_formula_moiety 'C82 H66 Cd2 F12 N4 Nd2 O22 S4, 4(C H2 Cl2)'
_chemical_formula_sum 'C86 H74 Cd2 Cl8 F12 N4 Nd2 O22 S4'
_chemical_formula_weight 2668.61
_space_group_crystal_system triclinic
_space_group_IT_number 2
_space_group_name_Hall '-P 1'
_space_group_name_H-M_alt 'P -1'
_atom_sites_solution_hydrogens geom
_atom_sites_solution_primary iterative
_atom_sites_solution_secondary difmap
_audit_creation_date 2019-10-30
_audit_creation_method
;
Olex2 1.2
(compiled 2018.05.29 svn.r3508 for OlexSys, GUI svn.r5506)
;
_audit_update_record
;
2020-01-11 deposited with the CCDC.	2020-04-07 downloaded from the CCDC.
;
_cell_angle_alpha 88.674(2)
_cell_angle_beta 81.057(3)
_cell_angle_gamma 77.969(2)
_cell_formula_units_Z 1
_cell_length_a 10.7102(8)
_cell_length_b 12.4241(9)
_cell_length_c 18.9297(14)
_cell_measurement_reflns_used 9782
_cell_measurement_temperature 100(2)
_cell_measurement_theta_max 28.27
_cell_measurement_theta_min 3.15
_cell_volume 2433.5(3)
_computing_molecular_graphics 'Olex2 (Dolomanov et al., 2009)'
_computing_publication_material 'Olex2 (Dolomanov et al., 2009)'
_computing_structure_refinement 'olex2.refine (Bourhis et al., 2015)'
_computing_structure_solution 'olex2.solve (Bourhis et al., 2015)'
_diffrn_ambient_temperature 100.0
_diffrn_measured_fraction_theta_full 0.998
_diffrn_measured_fraction_theta_max 0.998
_diffrn_measurement_device_type 'CCD area detector'
_diffrn_radiation_monochromator graphite
_diffrn_radiation_type MoK\a
_diffrn_radiation_wavelength 0.71073
_diffrn_reflns_av_R_equivalents 0.0194
_diffrn_reflns_av_unetI/netI 0.0090
_diffrn_reflns_limit_h_max 14
_diffrn_reflns_limit_h_min -14
_diffrn_reflns_limit_k_max 16
_diffrn_reflns_limit_k_min -16
_diffrn_reflns_limit_l_max 25
_diffrn_reflns_limit_l_min -25
_diffrn_reflns_number 127756
_diffrn_reflns_theta_full 28.29
_diffrn_reflns_theta_max 28.29
_diffrn_reflns_theta_min 2.92
_diffrn_source 'fine-focus sealed tube'
_exptl_absorpt_coefficient_mu 1.880
_exptl_absorpt_correction_T_max 0.8343
_exptl_absorpt_correction_T_min 0.7657
_exptl_crystal_density_diffrn 1.821
_exptl_crystal_density_method 'not measured'
_exptl_crystal_description block
_exptl_crystal_F_000 1318
_exptl_crystal_size_max 0.15
_exptl_crystal_size_mid 0.1
_exptl_crystal_size_min 0.1
_refine_diff_density_max 3.263
_refine_diff_density_min -2.426
_refine_diff_density_rms 0.168
_refine_ls_extinction_method none
_refine_ls_goodness_of_fit_ref 1.070
_refine_ls_hydrogen_treatment mixed
_refine_ls_matrix_type full
_refine_ls_number_parameters 658
_refine_ls_number_reflns 12059
_refine_ls_number_restraints 207
_refine_ls_restrained_S_all 1.172
_refine_ls_R_factor_all 0.0543
_refine_ls_R_factor_gt 0.0516
_refine_ls_shift/su_max 0.046
_refine_ls_shift/su_mean 0.000
_refine_ls_structure_factor_coef Fsqd
_refine_ls_weighting_details 'calc w=1/[\s^2^(Fo^2^)+(0.0622P)^2^+17.4150P] where P=(Fo^2^+2Fc^2^)/3'
_refine_ls_weighting_scheme calc
_refine_ls_wR_factor_gt 0.1321
_refine_ls_wR_factor_ref 0.1346
_reflns_number_gt 11470
_reflns_number_total 12059
_reflns_threshold_expression >2sigma(I)
_cod_data_source_file d0ce00341g2.cif
_cod_data_source_block c
_cod_database_code 7240272
_olex2_refinement_description
;
1. Fixed Uiso
 At 1.2 times of:
  All C(H) groups, All C(H,H) groups
 At 1.5 times of:
  All C(H,H,H) groups, All O(H) groups
2. Restrained distances
 O9-H9
 0.87 with sigma of 0.01
 C25-H9
 1.886488 with sigma of 0.02
 Cd1-H9
 2.987502 with sigma of 0.02
 F4-F5 \\sim F5-F6 \\sim F6-F4 \\sim F4'-F5' \\sim F5'-F6' \\sim F6'-F4'
 with sigma of 0.02
3. Uiso/Uaniso restraints and constraints
Uanis(Cl4) \\sim Ueq, Uanis(Cl3) \\sim Ueq, Uanis(Cl3') \\sim Ueq, Uanis(Cl4')
\\sim Ueq: with sigma of 0.1 and sigma for terminal atoms of 0.2
: with sigma of 0.1 and sigma for terminal atoms of 0.2
: with sigma of 0.1 and sigma for terminal atoms of 0.2
: with sigma of 0.1 and sigma for terminal atoms of 0.2
Uanis(Cl1) \\sim Ueq, Uanis(Cl2) \\sim Ueq, Uanis(Cl3) \\sim Ueq, Uanis(Cl4)
\\sim Ueq, Uanis(Cl1') \\sim Ueq, Uanis(Cl2') \\sim Ueq, Uanis(Cl3') \\sim Ueq,
Uanis(Cl4') \\sim Ueq, Uanis(C42) \\sim Ueq, Uanis(C43) \\sim Ueq, Uanis(C42')
\\sim Ueq: with sigma of 0.01 and sigma for terminal atoms of 0.02
Uanis(C39) = Uanis(S2) = Uanis(S2') = Uanis(C39')
Uanis(F4) = Uanis(F5) = Uanis(F6) = Uanis(F4') = Uanis(F5') = Uanis(F6')
Uanis(Cl1) = Uanis(Cl1')
Uanis(Cl2) = Uanis(Cl2')
Uanis(Cl3) = Uanis(Cl3')
Uanis(Cl4) = Uanis(Cl4')
Uanis(C42) = Uanis(C42')
4. Others
 Sof(Cl4')=Sof(Cl3')=1-FVAR(1)
 Sof(Cl4)=Sof(Cl3)=FVAR(1)
 Sof(S2')=Sof(C39')=Sof(H39B)=1-FVAR(2)
 Sof(S2)=Sof(C39)=Sof(H39A)=FVAR(2)
 Sof(F4')=Sof(F5')=Sof(F6')=1-FVAR(3)
 Sof(F4)=Sof(F6)=Sof(F5)=FVAR(3)
 Sof(Cl2')=Sof(C42')=Sof(H42A)=Sof(H42B)=Sof(Cl1')=1-FVAR(4)
 Sof(C42)=Sof(H42C)=Sof(H42D)=Sof(Cl2)=Sof(Cl1)=FVAR(4)
5.a Riding coordinates:
 C39(H39A), C39'(H39B), C40(H40), C41(H41), O9(H9)
5.b Secondary CH2 refined with riding coordinates:
 C42'(H42A,H42B), C42(H42C,H42D)
5.c Aromatic/amide H refined with riding coordinates:
 C3(H3), C4(H4), C5(H5), C8(H8), C10(H10), C11(H11), C13(H13), C14(H14),
 C15(H15), C17(H17), C18(H18), C19(H19), C28(H28), C31(H31A), C32(H32),
 C33(H33), C36(H36)
5.d Idealised Me refined as rotating group:
 C1(H1A,H1B,H1C), C22(H22A,H22B,H22C), C23(H23A,H23B,H23C), C25(H25A,H25B,H25C)
;
_olex2_submission_special_instructions 'No special instructions were received'

loop_
_space_group_symop_id
_space_group_symop_operation_xyz
1 'x, y, z'
2 '-x, -y, -z'

loop_
_atom_site_label
_atom_site_type_symbol
_atom_site_fract_x
_atom_site_fract_y
_atom_site_fract_z
_atom_site_U_iso_or_equiv
_atom_site_adp_type
_atom_site_occupancy
_atom_site_calc_flag
_atom_site_disorder_assembly
_atom_site_disorder_group
_atom_site_refinement_flags_posn
_atom_site_refinement_flags_adp
Nd1 Nd 0.71182(2) 0.511654(19) 0.238733(12) 0.01829(8) Uani 1 d . . . .
Cd1 Cd 0.62181(3) 0.73720(2) 0.366264(16) 0.01803(9) Uani 1 d . . D .
S1 S 0.97013(17) 0.20476(14) 0.06292(10) 0.0449(4) Uani 1 d B . . .
N1 N 0.5663(4) 0.7179(3) 0.4860(2) 0.0171(7) Uani 1 d . . . .
N2 N 0.3291(4) 1.0937(3) 0.6562(2) 0.0215(8) Uani 1 d . . . .
C1 C 0.0419(5) 1.4589(5) 0.9170(3) 0.0288(10) Uani 1 d . . . .
H1A H 0.0774 1.5223 0.9275 0.043 Uiso 1 calc . . GR .
H1B H 0.0501 1.4059 0.9560 0.043 Uiso 1 calc . . GR .
H1C H -0.0494 1.4836 0.9123 0.043 Uiso 1 calc . . GR .
C2 C 0.0837(5) 1.3088(4) 0.8348(2) 0.0205(8) Uani 1 d . . . .
C3 C -0.0166(5) 1.2667(4) 0.8705(3) 0.0258(10) Uani 1 d . . . .
H3 H -0.0748 1.3079 0.9081 0.031 Uiso 1 calc . . R .
C4 C -0.0332(5) 1.1623(5) 0.8514(3) 0.0294(11) Uani 1 d . . . .
H4 H -0.1025 1.1325 0.8759 0.035 Uiso 1 calc . . R .
C5 C 0.0520(5) 1.1042(4) 0.7970(3) 0.0277(10) Uani 1 d . . . .
H5 H 0.0423 1.0329 0.7850 0.033 Uiso 1 calc . . R .
C6 C 0.1537(5) 1.1477(4) 0.7583(3) 0.0228(9) Uani 1 d . . . .
C7 C 0.1718(5) 1.2527(4) 0.7765(2) 0.0195(8) Uani 1 d . . . .
C8 C 0.2368(5) 1.0756(4) 0.7038(3) 0.0232(9) Uani 1 d . . . .
H8 H 0.2206 1.0033 0.7030 0.028 Uiso 1 calc . . R .
C9 C 0.3932(5) 1.0005(4) 0.6116(2) 0.0203(8) Uani 1 d . . . .
C10 C 0.3486(5) 0.9819(4) 0.5486(2) 0.0216(9) Uani 1 d . . . .
H10 H 0.2777 1.0324 0.5341 0.026 Uiso 1 calc . . R .
C11 C 0.4084(4) 0.8890(4) 0.5068(2) 0.0195(8) Uani 1 d . . . .
H11 H 0.3794 0.8766 0.4633 0.023 Uiso 1 calc . . R .
C12 C 0.5105(4) 0.8147(3) 0.5289(2) 0.0175(8) Uani 1 d . . . .
C13 C 0.5577(5) 0.8358(4) 0.5906(2) 0.0214(9) Uani 1 d . . . .
H13 H 0.6300 0.7865 0.6045 0.026 Uiso 1 calc . . R .
C14 C 0.4992(5) 0.9288(4) 0.6317(2) 0.0218(9) Uani 1 d . . . .
H14 H 0.5317 0.9434 0.6737 0.026 Uiso 1 calc . . R .
C15 C 0.5925(4) 0.6263(4) 0.5199(2) 0.0174(8) Uani 1 d . . . .
H15 H 0.5690 0.6311 0.5705 0.021 Uiso 1 calc . . R .
C16 C 0.6527(4) 0.5180(3) 0.4914(2) 0.0164(8) Uani 1 d . . . .
C17 C 0.6861(4) 0.4390(4) 0.5438(2) 0.0189(8) Uani 1 d . . . .
H17 H 0.6669 0.4604 0.5928 0.023 Uiso 1 calc . . R .
C18 C 0.7454(5) 0.3323(4) 0.5260(3) 0.0215(9) Uani 1 d . . . .
H18 H 0.7701 0.2813 0.5621 0.026 Uiso 1 calc . . R .
C19 C 0.7691(4) 0.2991(4) 0.4542(2) 0.0194(8) Uani 1 d . . . .
H19 H 0.8107 0.2255 0.4412 0.023 Uiso 1 calc . . R .
C20 C 0.7322(4) 0.3735(4) 0.4026(2) 0.0173(8) Uani 1 d A . . .
C21 C 0.6759(4) 0.4860(3) 0.4185(2) 0.0160(8) Uani 1 d A . . .
C22 C 0.7726(5) 0.2319(4) 0.3137(3) 0.0244(9) Uani 1 d A . . .
H22A H 0.7676 0.2220 0.2631 0.037 Uiso 1 calc . . GR .
H22B H 0.7100 0.1958 0.3433 0.037 Uiso 1 calc . . GR .
H22C H 0.8599 0.1992 0.3230 0.037 Uiso 1 calc . . GR .
C23 C 0.2789(8) 0.7284(11) 0.2615(6) 0.096(5) Uani 1 d . . . .
H23A H 0.2871 0.7120 0.2104 0.145 Uiso 1 calc . . GR .
H23B H 0.2371 0.8058 0.2707 0.145 Uiso 1 calc . . GR .
H23C H 0.2265 0.6814 0.2891 0.145 Uiso 1 calc . . GR .
C24 C 0.4113(5) 0.7068(5) 0.2835(3) 0.0331(12) Uani 1 d . . . .
C25 C 0.8982(8) 0.6899(8) 0.4498(4) 0.058(2) Uani 1 d A . D .
H25A H 0.9873 0.7001 0.4377 0.087 Uiso 1 calc . . GR .
H25B H 0.8975 0.6213 0.4764 0.087 Uiso 1 calc . . GR .
H25C H 0.8466 0.7519 0.4795 0.087 Uiso 1 calc . . GR .
C26 C 1.1045(6) 0.4302(7) 0.3400(4) 0.0464(17) Uani 1 d . . . .
C27 C 1.0145(5) 0.4179(4) 0.2869(3) 0.0261(10) Uani 1 d A . . .
C28 C 1.0532(5) 0.3275(4) 0.2414(3) 0.0289(10) Uani 1 d . . . .
H28 H 1.1300 0.2761 0.2472 0.035 Uiso 1 calc B . R .
C29 C 0.9848(5) 0.3076(4) 0.1867(3) 0.0231(9) Uani 1 d A . . .
C30 C 1.0466(5) 0.2208(4) 0.1335(3) 0.0282(10) Uani 1 d . . . .
C31 C 1.1718(6) 0.1451(5) 0.1295(4) 0.0432(16) Uani 1 d B . . .
H31A H 1.2295 0.1382 0.1635 0.052 Uiso 1 calc . . R .
C32 C 1.1905(8) 0.0829(7) 0.0640(5) 0.064(2) Uani 1 d . . . .
H32 H 1.2666 0.0290 0.0490 0.076 Uiso 1 calc B . R .
C33 C 1.0932(8) 0.1064(6) 0.0256(4) 0.0544(19) Uani 1 d B . . .
H33 H 1.0940 0.0708 -0.0184 0.065 Uiso 1 calc . . R .
C34 C 0.5455(10) 0.2131(6) 0.1716(5) 0.059(2) Uani 1 d . . . .
C35 C 0.5928(6) 0.3227(5) 0.1583(3) 0.0342(12) Uani 1 d A . . .
C36 C 0.6239(6) 0.3541(5) 0.0881(3) 0.0333(12) Uani 1 d . . . .
H36 H 0.6241 0.3046 0.0506 0.040 Uiso 1 calc . . R .
C37 C 0.6554(5) 0.4577(4) 0.0704(3) 0.0248(9) Uani 1 d A . . .
C38 C 0.6718(5) 0.4899(5) -0.0050(3) 0.0303(11) Uani 1 d . . . .
S2 S 0.7059(2) 0.6195(2) -0.02485(12) 0.0338(4) Uani 0.604(3) d A 1 . .
C39 C 0.7031(10) 0.5811(10) -0.0414(5) 0.0338(4) Uani 0.604(3) d A 1 . .
H39A H 0.7228 0.6390 -0.0152 0.041 Uiso 0.604(3) d A 1 R .
S2' S 0.6497(3) 0.4091(4) -0.07123(18) 0.0338(4) Uani 0.396(3) d A 2 . .
C39' C 0.6688(14) 0.4596(12) -0.0728(5) 0.0338(4) Uani 0.396(3) d A 2 . .
H39B H 0.6517 0.3873 -0.0766 0.041 Uiso 0.396(3) d A 2 R .
C40 C 0.6828(7) 0.5056(8) -0.1297(3) 0.058(2) Uani 1 d . . . .
H40 H 0.6833 0.4899 -0.1786 0.069 Uiso 1 d A . R .
C41 C 0.7074(7) 0.5901(8) -0.1114(3) 0.054(2) Uani 1 d A . . .
H41 H 0.7257 0.6436 -0.1460 0.064 Uiso 1 d . . R .
O1 O 0.4280(4) 0.7695(3) 0.3303(2) 0.0303(8) Uani 1 d . . . .
O2 O 0.4939(4) 0.6281(3) 0.2533(2) 0.0307(8) Uani 1 d . . . .
O3 O 0.6689(3) 0.5259(3) 0.11560(18) 0.0249(7) Uani 1 d . . . .
O4 O 0.5965(4) 0.3711(3) 0.2153(2) 0.0305(8) Uani 1 d . . . .
O5 O 0.8747(3) 0.3613(3) 0.17924(19) 0.0232(7) Uani 1 d . . . .
O6 O 0.9157(3) 0.4945(3) 0.29162(19) 0.0238(7) Uani 1 d . . . .
O7 O 0.7436(3) 0.3473(3) 0.33094(17) 0.0209(6) Uani 1 d . . . .
O8 O 0.6450(3) 0.5511(3) 0.36529(17) 0.0191(6) Uani 1 d . . . .
O9 O 0.8460(4) 0.6847(3) 0.3874(2) 0.0297(8) Uani 1 d . . D .
H9 H 0.8975 0.6323 0.3603 0.044 Uiso 1 d A . DR .
O10 O 0.2649(3) 1.2999(3) 0.74585(17) 0.0208(6) Uani 1 d . . . .
O11 O 0.1119(3) 1.4075(3) 0.85131(18) 0.0242(7) Uani 1 d . . . .
F1 F 0.4411(6) 0.2246(5) 0.2206(3) 0.0725(17) Uani 1 d . . . .
F2 F 0.5199(6) 0.1713(4) 0.1121(3) 0.0753(18) Uani 1 d . . . .
F3 F 0.6384(6) 0.1369(4) 0.1952(3) 0.081(2) Uani 1 d . . . .
F4 F 1.1379(6) 0.5344(6) 0.3276(4) 0.0630(12) Uani 0.713(6) d B 1 D .
F6 F 1.0420(7) 0.4419(7) 0.4050(4) 0.0630(12) Uani 0.713(6) d B 1 D .
F5 F 1.2127(7) 0.3616(6) 0.3340(4) 0.0630(12) Uani 0.713(6) d B 1 D .
F4' F 1.0760(16) 0.4926(13) 0.3911(10) 0.0630(12) Uani 0.287(6) d B 2 D .
F5' F 1.2340(15) 0.4076(16) 0.3126(9) 0.0630(12) Uani 0.287(6) d B 2 D .
F6' F 1.1238(15) 0.3177(13) 0.3835(9) 0.0630(12) Uani 0.287(6) d B 2 D .
Cl2' Cl 0.6052(13) 0.1522(11) -0.1173(6) 0.0992(13) Uani 0.260(4) d C 2 . U
C42' C 0.4372(17) 0.1857(15) -0.1237(12) 0.0347(15) Uani 0.260(4) d C 2 . U
H42A H 0.3878 0.2252 -0.0799 0.042 Uiso 0.260(4) calc C 2 R .
H42B H 0.4221 0.2336 -0.1653 0.042 Uiso 0.260(4) calc C 2 R .
Cl1' Cl 0.3896(18) 0.0649(10) -0.1333(7) 0.1086(15) Uani 0.260(4) d C 2 . U
C42 C 0.3554(8) 0.1177(7) -0.0875(4) 0.0347(15) Uani 0.740(4) d C 1 . U
H42C H 0.2843 0.1818 -0.0911 0.042 Uiso 0.740(4) calc C 1 R .
H42D H 0.3223 0.0538 -0.0659 0.042 Uiso 0.740(4) calc C 1 R .
Cl2 Cl 0.5040(5) 0.1530(4) -0.0439(2) 0.0992(13) Uani 0.740(4) d C 1 . U
Cl1 Cl 0.4885(6) 0.0805(3) -0.1823(2) 0.1086(15) Uani 0.740(4) d C 1 . U
C43 C 1.1780(16) -0.0377(13) 0.3692(11) 0.205(11) Uani 1 d . . . U
H43A H 1.147(16) -0.040(10) 0.330(7) 0.246 Uiso 1 d . . R .
H43B H 1.257(6) -0.054(19) 0.376(9) 0.246 Uiso 1 d . . R .
Cl4 Cl 1.0624(10) -0.0316(10) 0.4463(7) 0.157(3) Uani 0.511(7) d . 1 . U
Cl3 Cl 1.1541(13) 0.0713(12) 0.3093(8) 0.170(3) Uani 0.511(7) d . 1 . U
Cl4' Cl 1.0273(11) -0.0782(11) 0.3895(8) 0.157(3) Uani 0.489(7) d . 2 . U
Cl3' Cl 1.1360(13) 0.1054(11) 0.3627(9) 0.170(3) Uani 0.489(7) d . 2 . U

loop_
_atom_site_aniso_label
_atom_site_aniso_U_11
_atom_site_aniso_U_22
_atom_site_aniso_U_33
_atom_site_aniso_U_23
_atom_site_aniso_U_13
_atom_site_aniso_U_12
Nd1 0.02110(13) 0.01630(12) 0.01523(12) -0.00294(8) -0.00148(8) 0.00053(9)
Cd1 0.02418(17) 0.01277(15) 0.01393(15) -0.00204(10) 0.00177(11) 0.00024(11)
S1 0.0469(9) 0.0397(8) 0.0438(9) -0.0198(7) -0.0108(7) 0.0053(7)
N1 0.0184(17) 0.0144(16) 0.0161(17) -0.0044(13) 0.0000(13) 0.0003(13)
N2 0.029(2) 0.0133(17) 0.0185(18) -0.0032(14) 0.0011(15) 0.0005(15)
C1 0.031(3) 0.030(3) 0.021(2) -0.0120(19) 0.0073(19) -0.003(2)
C2 0.023(2) 0.019(2) 0.017(2) -0.0039(16) -0.0019(16) 0.0007(16)
C3 0.021(2) 0.030(2) 0.023(2) -0.0069(19) 0.0026(17) -0.0017(18)
C4 0.025(2) 0.033(3) 0.029(3) -0.006(2) 0.0045(19) -0.010(2)
C5 0.029(2) 0.024(2) 0.028(2) -0.0054(19) 0.005(2) -0.0070(19)
C6 0.026(2) 0.020(2) 0.019(2) -0.0030(17) 0.0035(17) -0.0029(17)
C7 0.025(2) 0.018(2) 0.0134(18) -0.0015(15) -0.0014(16) -0.0002(16)
C8 0.030(2) 0.017(2) 0.020(2) -0.0023(16) 0.0030(18) -0.0020(17)
C9 0.028(2) 0.0127(18) 0.017(2) -0.0031(15) 0.0040(17) -0.0022(16)
C10 0.026(2) 0.0155(19) 0.020(2) -0.0015(16) -0.0005(17) 0.0020(16)
C11 0.023(2) 0.0164(19) 0.0168(19) -0.0035(15) -0.0014(16) -0.0007(16)
C12 0.021(2) 0.0139(18) 0.0143(18) -0.0039(15) 0.0028(15) -0.0008(15)
C13 0.025(2) 0.017(2) 0.019(2) -0.0028(16) -0.0032(17) 0.0006(17)
C14 0.031(2) 0.017(2) 0.018(2) -0.0037(16) -0.0026(17) -0.0038(17)
C15 0.0187(19) 0.0164(19) 0.0160(19) -0.0021(15) -0.0013(15) -0.0022(15)
C16 0.0177(18) 0.0137(18) 0.0174(19) -0.0010(15) -0.0029(15) -0.0023(15)
C17 0.020(2) 0.018(2) 0.019(2) -0.0011(16) -0.0038(16) -0.0040(16)
C18 0.026(2) 0.017(2) 0.021(2) 0.0008(16) -0.0055(17) -0.0027(17)
C19 0.022(2) 0.0137(19) 0.022(2) -0.0017(16) -0.0039(16) -0.0008(15)
C20 0.0186(19) 0.0151(19) 0.0173(19) -0.0028(15) -0.0015(15) -0.0020(15)
C21 0.0151(18) 0.0147(19) 0.0172(19) -0.0020(15) -0.0020(15) -0.0012(14)
C22 0.033(2) 0.014(2) 0.024(2) -0.0049(16) -0.0020(19) -0.0006(17)
C23 0.041(4) 0.131(10) 0.104(8) -0.080(8) -0.037(5) 0.040(5)
C24 0.028(3) 0.043(3) 0.023(2) -0.003(2) -0.0033(19) 0.006(2)
C25 0.045(4) 0.071(5) 0.055(4) -0.029(4) -0.022(3) 0.009(4)
C26 0.033(3) 0.061(4) 0.043(3) -0.025(3) -0.014(3) 0.002(3)
C27 0.022(2) 0.031(3) 0.024(2) -0.0058(19) -0.0039(18) -0.0030(19)
C28 0.024(2) 0.027(2) 0.033(3) -0.009(2) -0.006(2) 0.0047(19)
C29 0.023(2) 0.018(2) 0.027(2) -0.0036(17) -0.0008(18) -0.0016(17)
C30 0.023(2) 0.025(2) 0.035(3) -0.010(2) -0.003(2) 0.0003(18)
C31 0.029(3) 0.043(3) 0.053(4) -0.041(3) -0.002(3) 0.003(2)
C32 0.046(4) 0.058(5) 0.075(6) -0.040(4) -0.007(4) 0.019(3)
C33 0.059(4) 0.046(4) 0.053(4) -0.030(3) -0.012(3) 0.009(3)
C34 0.090(6) 0.036(3) 0.074(5) 0.018(3) -0.064(5) -0.026(4)
C35 0.039(3) 0.026(3) 0.044(3) 0.006(2) -0.024(3) -0.009(2)
C36 0.036(3) 0.029(3) 0.036(3) -0.009(2) -0.015(2) -0.002(2)
C37 0.019(2) 0.031(2) 0.021(2) -0.0059(18) -0.0030(17) 0.0027(18)
C38 0.021(2) 0.046(3) 0.021(2) -0.006(2) -0.0025(18) 0.000(2)
S2 0.0263(8) 0.0533(14) 0.0189(8) -0.0038(8) -0.0017(6) -0.0029(9)
C39 0.0263(8) 0.0533(14) 0.0189(8) -0.0038(8) -0.0017(6) -0.0029(9)
S2' 0.0263(8) 0.0533(14) 0.0189(8) -0.0038(8) -0.0017(6) -0.0029(9)
C39' 0.0263(8) 0.0533(14) 0.0189(8) -0.0038(8) -0.0017(6) -0.0029(9)
C40 0.037(3) 0.108(7) 0.025(3) -0.006(4) -0.005(3) -0.007(4)
C41 0.037(3) 0.094(6) 0.030(3) 0.007(4) -0.005(3) -0.016(4)
O1 0.0297(19) 0.0304(19) 0.0263(18) -0.0006(15) -0.0019(14) 0.0022(15)
O2 0.0273(18) 0.036(2) 0.0230(17) -0.0033(15) -0.0028(14) 0.0054(15)
O3 0.0270(17) 0.0282(18) 0.0182(15) -0.0038(13) -0.0033(13) -0.0023(14)
O4 0.0316(19) 0.034(2) 0.0298(19) 0.0041(15) -0.0118(15) -0.0099(16)
O5 0.0232(16) 0.0194(16) 0.0246(16) -0.0050(13) -0.0036(13) 0.0014(13)
O6 0.0237(16) 0.0214(16) 0.0248(17) -0.0056(13) -0.0026(13) -0.0014(13)
O7 0.0306(17) 0.0127(14) 0.0173(15) -0.0043(11) -0.0027(13) 0.0000(12)
O8 0.0238(15) 0.0146(14) 0.0163(14) -0.0017(11) -0.0013(12) 0.0008(12)
O9 0.0285(18) 0.0295(19) 0.0281(18) -0.0080(15) -0.0077(15) 0.0039(15)
O10 0.0270(16) 0.0166(15) 0.0151(14) -0.0029(11) 0.0043(12) -0.0015(12)
O11 0.0284(17) 0.0225(16) 0.0183(15) -0.0085(13) 0.0057(13) -0.0035(13)
F1 0.090(4) 0.084(4) 0.071(3) 0.042(3) -0.040(3) -0.065(3)
F2 0.128(5) 0.048(3) 0.080(3) 0.017(2) -0.074(4) -0.047(3)
F3 0.122(5) 0.030(2) 0.117(5) 0.018(2) -0.091(4) -0.024(3)
F4 0.058(2) 0.075(3) 0.061(2) -0.014(2) -0.0356(19) -0.0057(19)
F6 0.058(2) 0.075(3) 0.061(2) -0.014(2) -0.0356(19) -0.0057(19)
F5 0.058(2) 0.075(3) 0.061(2) -0.014(2) -0.0356(19) -0.0057(19)
F4' 0.058(2) 0.075(3) 0.061(2) -0.014(2) -0.0356(19) -0.0057(19)
F5' 0.058(2) 0.075(3) 0.061(2) -0.014(2) -0.0356(19) -0.0057(19)
F6' 0.058(2) 0.075(3) 0.061(2) -0.014(2) -0.0356(19) -0.0057(19)
Cl2' 0.113(3) 0.101(3) 0.075(2) -0.0190(19) -0.044(2) 0.022(2)
C42' 0.040(3) 0.035(3) 0.031(3) 0.009(3) -0.011(3) -0.007(3)
Cl1' 0.205(5) 0.068(2) 0.067(2) 0.0058(16) -0.044(3) -0.043(3)
C42 0.040(3) 0.035(3) 0.031(3) 0.009(3) -0.011(3) -0.007(3)
Cl2 0.113(3) 0.101(3) 0.075(2) -0.0190(19) -0.044(2) 0.022(2)
Cl1 0.205(5) 0.068(2) 0.067(2) 0.0058(16) -0.044(3) -0.043(3)
C43 0.216(14) 0.187(14) 0.214(14) -0.002(10) -0.028(10) -0.050(10)
Cl4 0.128(4) 0.163(5) 0.179(6) 0.042(5) -0.024(4) -0.034(4)
Cl3 0.136(5) 0.170(6) 0.204(7) 0.025(6) -0.058(6) -0.011(4)
Cl4' 0.128(4) 0.163(5) 0.179(6) 0.042(5) -0.024(4) -0.034(4)
Cl3' 0.136(5) 0.170(6) 0.204(7) 0.025(6) -0.058(6) -0.011(4)

loop_
_atom_type_symbol
_atom_type_description
_atom_type_scat_dispersion_real
_atom_type_scat_dispersion_imag
_atom_type_scat_source
C C 0.0033 0.0016 'International Tables Vol C Tables 4.2.6.8 and 6.1.1.4'
H H 0.0000 0.0000 'International Tables Vol C Tables 4.2.6.8 and 6.1.1.4'
N N 0.0061 0.0033 'International Tables Vol C Tables 4.2.6.8 and 6.1.1.4'
O O 0.0106 0.0060 'International Tables Vol C Tables 4.2.6.8 and 6.1.1.4'
F F 0.0171 0.0103 'International Tables Vol C Tables 4.2.6.8 and 6.1.1.4'
S S 0.1246 0.1234 'International Tables Vol C Tables 4.2.6.8 and 6.1.1.4'
Cl Cl 0.1484 0.1585 'International Tables Vol C Tables 4.2.6.8 and 6.1.1.4'
Nd Nd -0.1943 3.0179 'International Tables Vol C Tables 4.2.6.8 and 6.1.1.4'
Cd Cd -0.8075 1.2024 'International Tables Vol C Tables 4.2.6.8 and 6.1.1.4'

loop_
_geom_angle_atom_site_label_1
_geom_angle_atom_site_label_2
_geom_angle_atom_site_label_3
_geom_angle
_geom_angle_site_symmetry_1
_geom_angle_site_symmetry_3
_geom_angle_publ_flag
O2 Nd1 Cd1 59.55(9) . . ?
O2 Nd1 O6 138.38(12) . . ?
O2 Nd1 O7 114.87(12) . . ?
O2 Nd1 O11 114.15(12) . 2_676 ?
O3 Nd1 Cd1 124.16(9) . . ?
O3 Nd1 O2 78.34(12) . . ?
O3 Nd1 O6 132.32(12) . . ?
O3 Nd1 O7 134.05(11) . . ?
O3 Nd1 O11 66.26(12) . 2_676 ?
O4 Nd1 Cd1 130.28(10) . . ?
O4 Nd1 O2 82.34(14) . . ?
O4 Nd1 O3 70.39(13) . . ?
O4 Nd1 O5 74.14(13) . . ?
O4 Nd1 O6 129.78(12) . . ?
O4 Nd1 O7 68.47(11) . . ?
O4 Nd1 O10 154.51(13) . 2_676 ?
O4 Nd1 O11 128.19(12) . 2_676 ?
O5 Nd1 Cd1 149.62(8) . . ?
O5 Nd1 O2 150.77(12) . . ?
O5 Nd1 O3 77.57(12) . . ?
O5 Nd1 O6 70.85(11) . . ?
O5 Nd1 O7 72.38(11) . . ?
O5 Nd1 O11 70.11(11) . 2_676 ?
O6 Nd1 Cd1 78.84(8) . . ?
O6 Nd1 O7 67.32(11) . . ?
O6 Nd1 O11 69.81(12) . 2_676 ?
O7 Nd1 Cd1 98.15(7) . . ?
O7 Nd1 O11 129.94(11) . 2_676 ?
O8 Nd1 Cd1 38.15(7) . . ?
O8 Nd1 O2 72.69(12) . . ?
O8 Nd1 O3 151.00(11) . . ?
O8 Nd1 O4 103.94(12) . . ?
O8 Nd1 O5 129.44(11) . . ?
O8 Nd1 O6 73.87(11) . . ?
O8 Nd1 O7 61.06(10) . . ?
O8 Nd1 O10 74.87(11) . 2_676 ?
O8 Nd1 O11 127.67(11) . 2_676 ?
O10 Nd1 Cd1 38.38(7) 2_676 . ?
O10 Nd1 O2 72.94(13) 2_676 . ?
O10 Nd1 O3 98.03(12) 2_676 . ?
O10 Nd1 O5 126.81(12) 2_676 . ?
O10 Nd1 O6 74.99(11) 2_676 . ?
O10 Nd1 O7 127.78(10) 2_676 . ?
O10 Nd1 O11 60.32(10) 2_676 2_676 ?
O11 Nd1 Cd1 97.77(7) 2_676 . ?
N1 Cd1 Nd1 124.42(9) . . ?
N1 Cd1 N2 109.46(14) . 2_676 ?
N1 Cd1 O8 83.24(12) . . ?
N1 Cd1 O9 86.21(13) . . ?
N1 Cd1 O10 158.27(13) . 2_676 ?
N2 Cd1 Nd1 123.75(10) 2_676 . ?
N2 Cd1 O9 83.80(14) 2_676 . ?
O1 Cd1 Nd1 86.40(10) . . ?
O1 Cd1 N1 101.26(14) . . ?
O1 Cd1 N2 98.77(15) . 2_676 ?
O1 Cd1 O8 94.45(13) . . ?
O1 Cd1 O9 170.66(13) . . ?
O1 Cd1 O10 94.65(13) . 2_676 ?
O8 Cd1 Nd1 41.17(8) . . ?
O8 Cd1 N2 159.30(13) . 2_676 ?
O8 Cd1 O9 80.75(13) . . ?
O8 Cd1 O10 80.83(11) . 2_676 ?
O9 Cd1 Nd1 84.73(9) . . ?
O10 Cd1 Nd1 41.51(8) 2_676 . ?
O10 Cd1 N2 82.28(13) 2_676 2_676 ?
O10 Cd1 O9 76.73(13) 2_676 . ?
C33 S1 C30 92.4(3) . . ?
C12 N1 Cd1 118.6(3) . . ?
C15 N1 Cd1 124.5(3) . . ?
C15 N1 C12 116.6(4) . . ?
C8 N2 Cd1 124.2(3) . 2_676 ?
C8 N2 C9 114.6(4) . . ?
C9 N2 Cd1 120.9(3) . 2_676 ?
H1A C1 H1B 109.5 . . ?
H1A C1 H1C 109.5 . . ?
H1B C1 H1C 109.5 . . ?
O11 C1 H1A 109.5 . . ?
O11 C1 H1B 109.5 . . ?
O11 C1 H1C 109.5 . . ?
C3 C2 C7 122.8(4) . . ?
C3 C2 O11 124.5(4) . . ?
O11 C2 C7 112.7(4) . . ?
C2 C3 H3 120.1 . . ?
C2 C3 C4 119.8(4) . . ?
C4 C3 H3 120.1 . . ?
C3 C4 H4 120.4 . . ?
C5 C4 C3 119.1(5) . . ?
C5 C4 H4 120.4 . . ?
C4 C5 H5 119.1 . . ?
C4 C5 C6 121.7(5) . . ?
C6 C5 H5 119.1 . . ?
C5 C6 C7 120.0(4) . . ?
C5 C6 C8 115.1(4) . . ?
C7 C6 C8 124.8(4) . . ?
C6 C7 C2 116.5(4) . . ?
O10 C7 C2 118.1(4) . . ?
O10 C7 C6 125.4(4) . . ?
N2 C8 C6 130.1(4) . . ?
N2 C8 H8 114.9 . . ?
C6 C8 H8 114.9 . . ?
C10 C9 N2 120.1(4) . . ?
C14 C9 N2 119.7(4) . . ?
C14 C9 C10 120.2(4) . . ?
C9 C10 H10 120.1 . . ?
C9 C10 C11 119.8(4) . . ?
C11 C10 H10 120.1 . . ?
C10 C11 H11 120.1 . . ?
C12 C11 C10 119.7(4) . . ?
C12 C11 H11 120.1 . . ?
C11 C12 N1 118.2(4) . . ?
C11 C12 C13 120.2(4) . . ?
C13 C12 N1 121.7(4) . . ?
C12 C13 H13 120.0 . . ?
C14 C13 C12 120.1(4) . . ?
C14 C13 H13 120.0 . . ?
C9 C14 H14 120.1 . . ?
C13 C14 C9 119.9(4) . . ?
C13 C14 H14 120.1 . . ?
N1 C15 H15 115.6 . . ?
N1 C15 C16 128.8(4) . . ?
C16 C15 H15 115.6 . . ?
C17 C16 C15 114.2(4) . . ?
C17 C16 C21 119.6(4) . . ?
C21 C16 C15 126.2(4) . . ?
C16 C17 H17 119.1 . . ?
C18 C17 C16 121.9(4) . . ?
C18 C17 H17 119.1 . . ?
C17 C18 H18 120.3 . . ?
C17 C18 C19 119.3(4) . . ?
C19 C18 H18 120.3 . . ?
C18 C19 H19 120.1 . . ?
C20 C19 C18 119.7(4) . . ?
C20 C19 H19 120.1 . . ?
C19 C20 C21 122.7(4) . . ?
C19 C20 O7 124.2(4) . . ?
O7 C20 C21 113.1(4) . . ?
C16 C21 C20 116.7(4) . . ?
O8 C21 C16 125.1(4) . . ?
O8 C21 C20 118.2(4) . . ?
H22A C22 H22B 109.5 . . ?
H22A C22 H22C 109.5 . . ?
H22B C22 H22C 109.5 . . ?
O7 C22 H22A 109.5 . . ?
O7 C22 H22B 109.5 . . ?
O7 C22 H22C 109.5 . . ?
H23A C23 H23B 109.5 . . ?
H23A C23 H23C 109.5 . . ?
H23B C23 H23C 109.5 . . ?
C24 C23 H23A 109.5 . . ?
C24 C23 H23B 109.5 . . ?
C24 C23 H23C 109.5 . . ?
O1 C24 C23 116.5(5) . . ?
O1 C24 O2 126.2(5) . . ?
O2 C24 C23 117.2(6) . . ?
H25A C25 H25B 109.5 . . ?
H25A C25 H25C 109.5 . . ?
H25B C25 H25C 109.5 . . ?
O9 C25 H25A 109.5 . . ?
O9 C25 H25B 109.5 . . ?
O9 C25 H25C 109.5 . . ?
C27 C26 F6' 105.8(7) . . ?
F4 C26 C27 106.9(6) . . ?
F4 C26 F6' 147.3(7) . . ?
F6 C26 C27 110.9(6) . . ?
F6 C26 F4 101.9(6) . . ?
F6 C26 F5' 132.8(9) . . ?
F6 C26 F6' 67.7(8) . . ?
F5 C26 C27 116.9(6) . . ?
F5 C26 F4 104.7(7) . . ?
F5 C26 F6 114.0(7) . . ?
F5 C26 F5' 32.5(7) . . ?
F5 C26 F6' 57.6(7) . . ?
F4' C26 C27 124.9(9) . . ?
F4' C26 F4 64.8(10) . . ?
F4' C26 F6 37.3(9) . . ?
F4' C26 F5 117.8(9) . . ?
F4' C26 F5' 114.2(11) . . ?
F4' C26 F6' 97.4(11) . . ?
F5' C26 C27 115.1(8) . . ?
F5' C26 F4 74.7(9) . . ?
F5' C26 F6' 89.8(9) . . ?
C28 C27 C26 116.5(5) . . ?
O6 C27 C26 113.1(5) . . ?
O6 C27 C28 130.3(5) . . ?
C27 C28 H28 118.2 . . ?
C27 C28 C29 123.5(5) . . ?
C29 C28 H28 118.2 . . ?
C28 C29 C30 118.7(4) . . ?
O5 C29 C28 124.2(4) . . ?
O5 C29 C30 117.1(4) . . ?
C29 C30 S1 118.7(4) . . ?
C31 C30 S1 112.2(4) . . ?
C31 C30 C29 129.0(5) . . ?
C30 C31 H31A 126.7 . . ?
C32 C31 C30 106.6(6) . . ?
C32 C31 H31A 126.7 . . ?
C31 C32 H32 122.3 . . ?
C33 C32 C31 115.4(6) . . ?
C33 C32 H32 122.3 . . ?
S1 C33 H33 123.3 . . ?
C32 C33 S1 113.3(5) . . ?
C32 C33 H33 123.3 . . ?
F1 C34 C35 111.8(7) . . ?
F1 C34 F2 108.4(7) . . ?
F1 C34 F3 107.6(7) . . ?
F2 C34 C35 112.8(6) . . ?
F2 C34 F3 106.5(7) . . ?
F3 C34 C35 109.5(6) . . ?
C36 C35 C34 118.0(6) . . ?
O4 C35 C34 112.8(6) . . ?
O4 C35 C36 129.2(5) . . ?
C35 C36 H36 118.9 . . ?
C35 C36 C37 122.2(5) . . ?
C37 C36 H36 118.9 . . ?
C36 C37 C38 118.6(5) . . ?
O3 C37 C36 124.3(5) . . ?
O3 C37 C38 117.1(5) . . ?
C37 C38 S2 117.6(4) . . ?
C37 C38 S2' 122.3(5) . . ?
C39 C38 C37 134.6(6) . . ?
C39 C38 S2 17.1(4) . . ?
C39 C38 S2' 103.1(5) . . ?
S2' C38 S2 120.0(3) . . ?
C39' C38 C37 145.4(8) . . ?
C39' C38 S2 97.0(7) . . ?
C39' C38 C39 80.1(8) . . ?
C39' C38 S2' 23.1(6) . . ?
C38 S2 H39A 133.1 . . ?
C39 S2 C38 44.2(11) . . ?
C39 S2 H39A 156.2 . . ?
C39 S2 C41 43.4(11) . . ?
C41 S2 C38 87.2(4) . . ?
C41 S2 H39A 133.3 . . ?
C38 C39 H39A 119.2 . . ?
C38 C39 C40 86.0(6) . . ?
S2 C39 C38 118.6(13) . . ?
S2 C39 H39A 9.5 . . ?
S2 C39 C40 153.8(14) . . ?
S2 C39 C41 118.8(15) . . ?
C40 C39 H39A 154.8 . . ?
C41 C39 C38 121.7(9) . . ?
C41 C39 H39A 119.1 . . ?
C41 C39 C40 35.7(5) . . ?
C38 S2' H39B 148.0 . . ?
C39' S2' C38 49.5(9) . . ?
C39' S2' H39B 151.5 . . ?
C39' S2' C40 39.2(9) . . ?
C40 S2' C38 88.6(4) . . ?
C40 S2' H39B 118.0 . . ?
C38 C39' H39B 113.6 . . ?
C38 C39' C41 93.4(8) . . ?
S2' C39' C38 107.4(12) . . ?
S2' C39' H39B 8.2 . . ?
S2' C39' C40 119.4(14) . . ?
S2' C39' C41 158.7(13) . . ?
C40 C39' C38 132.9(13) . . ?
C40 C39' H39B 113.5 . . ?
C40 C39' C41 39.5(6) . . ?
C41 C39' H39B 153.0 . . ?
C39 C40 H40 161.2 . . ?
S2' C40 C39 82.3(4) . . ?
S2' C40 H40 116.4 . . ?
C39' C40 C39 60.9(8) . . ?
C39' C40 S2' 21.4(7) . . ?
C39' C40 H40 137.7 . . ?
C41 C40 C39 39.8(5) . . ?
C41 C40 S2' 122.1(6) . . ?
C41 C40 C39' 100.8(9) . . ?
C41 C40 H40 121.4 . . ?
S2 C41 C39' 82.3(5) . . ?
S2 C41 H41 117.9 . . ?
C39 C41 S2 17.7(5) . . ?
C39 C41 C39' 64.7(7) . . ?
C39 C41 H41 135.4 . . ?
C39' C41 H41 159.8 . . ?
C40 C41 S2 122.0(6) . . ?
C40 C41 C39 104.4(8) . . ?
C40 C41 C39' 39.7(5) . . ?
C40 C41 H41 120.1 . . ?
C24 O1 Cd1 117.5(3) . . ?
C24 O2 Nd1 150.3(4) . . ?
C37 O3 Nd1 134.0(3) . . ?
C35 O4 Nd1 131.2(4) . . ?
C29 O5 Nd1 138.4(3) . . ?
C27 O6 Nd1 130.6(3) . . ?
C20 O7 Nd1 118.0(2) . . ?
C20 O7 C22 115.8(4) . . ?
C22 O7 Nd1 126.2(3) . . ?
Cd1 O8 Nd1 100.67(12) . . ?
C21 O8 Nd1 126.8(3) . . ?
C21 O8 Cd1 125.0(3) . . ?
Cd1 O9 H9 117.4 . . ?
C25 O9 Cd1 130.0(4) . . ?
C25 O9 H9 107.6 . . ?
Cd1 O10 Nd1 100.10(12) 2_676 2_676 ?
C7 O10 Nd1 127.9(3) . 2_676 ?
C7 O10 Cd1 126.0(3) . 2_676 ?
C1 O11 Nd1 125.4(3) . 2_676 ?
C2 O11 Nd1 119.0(3) . 2_676 ?
C2 O11 C1 115.6(4) . . ?
Cl2' C42' H42A 110.3 . . ?
Cl2' C42' H42B 110.3 . . ?
H42A C42' H42B 108.5 . . ?
Cl1' C42' Cl2' 107.1(13) . . ?
Cl1' C42' H42A 110.3 . . ?
Cl1' C42' H42B 110.3 . . ?
H42C C42 H42D 111.4 . . ?
Cl2 C42 H42C 114.3 . . ?
Cl2 C42 H42D 114.3 . . ?
Cl2 C42 Cl1 86.3(4) . . ?
Cl1 C42 H42C 114.3 . . ?
Cl1 C42 H42D 114.3 . . ?
H43A C43 H43B 129(5) . . ?
Cl4 C43 H43A 113(10) . . ?
Cl4 C43 H43B 115(10) . . ?
Cl4 C43 Cl4' 45.7(7) . . ?
Cl3 C43 H43A 56(10) . . ?
Cl3 C43 H43B 111(10) . . ?
Cl3 C43 Cl4 116.9(11) . . ?
Cl3 C43 Cl4' 105.8(12) . . ?
Cl4' C43 H43A 71(10) . . ?
Cl4' C43 H43B 144(10) . . ?
Cl3' C43 H43A 87(8) . . ?
Cl3' C43 H43B 107(10) . . ?
Cl3' C43 Cl4 89.5(10) . . ?
Cl3' C43 Cl3 35.9(7) . . ?
Cl3' C43 Cl4' 104.0(10) . . ?
C43 Cl4 Cl4 159.6(12) . 2_756 ?
C43 Cl3 H43A 29.3(10) . . ?
C43 Cl4' H43A 28.5(14) . . ?

loop_
_geom_bond_atom_site_label_1
_geom_bond_atom_site_label_2
_geom_bond_distance
_geom_bond_site_symmetry_2
_geom_bond_publ_flag
Nd1 Cd1 3.6157(4) . ?
Nd1 O2 2.455(4) . ?
Nd1 O3 2.440(3) . ?
Nd1 O4 2.424(4) . ?
Nd1 O5 2.435(3) . ?
Nd1 O6 2.508(4) . ?
Nd1 O7 2.658(3) . ?
Nd1 O8 2.422(3) . ?
Nd1 O10 2.434(3) 2_676 ?
Nd1 O11 2.681(3) 2_676 ?
Cd1 N1 2.273(4) . ?
Cd1 N2 2.285(4) 2_676 ?
Cd1 O1 2.239(4) . ?
Cd1 O8 2.273(3) . ?
Cd1 O9 2.446(4) . ?
Cd1 O10 2.280(3) 2_676 ?
S1 C30 1.707(6) . ?
S1 C33 1.676(7) . ?
N1 C12 1.435(5) . ?
N1 C15 1.294(6) . ?
N2 Cd1 2.285(4) 2_676 ?
N2 C8 1.283(6) . ?
N2 C9 1.435(5) . ?
C1 H1A 0.9800 . ?
C1 H1B 0.9800 . ?
C1 H1C 0.9800 . ?
C1 O11 1.436(5) . ?
C2 C3 1.369(7) . ?
C2 C7 1.425(6) . ?
C2 O11 1.377(6) . ?
C3 H3 0.9500 . ?
C3 C4 1.408(7) . ?
C4 H4 0.9500 . ?
C4 C5 1.372(7) . ?
C5 H5 0.9500 . ?
C5 C6 1.412(7) . ?
C6 C7 1.416(6) . ?
C6 C8 1.444(6) . ?
C7 O10 1.313(6) . ?
C8 H8 0.9500 . ?
C9 C10 1.392(7) . ?
C9 C14 1.388(7) . ?
C10 H10 0.9500 . ?
C10 C11 1.395(6) . ?
C11 H11 0.9500 . ?
C11 C12 1.388(6) . ?
C12 C13 1.392(6) . ?
C13 H13 0.9500 . ?
C13 C14 1.386(6) . ?
C14 H14 0.9500 . ?
C15 H15 0.9500 . ?
C15 C16 1.443(6) . ?
C16 C17 1.412(6) . ?
C16 C21 1.416(6) . ?
C17 H17 0.9500 . ?
C17 C18 1.370(6) . ?
C18 H18 0.9500 . ?
C18 C19 1.399(6) . ?
C19 H19 0.9500 . ?
C19 C20 1.375(6) . ?
C20 C21 1.421(6) . ?
C20 O7 1.384(5) . ?
C21 O8 1.316(5) . ?
C22 H22A 0.9800 . ?
C22 H22B 0.9800 . ?
C22 H22C 0.9800 . ?
C22 O7 1.436(5) . ?
C23 H23A 0.9800 . ?
C23 H23B 0.9800 . ?
C23 H23C 0.9800 . ?
C23 C24 1.509(9) . ?
C24 O1 1.250(7) . ?
C24 O2 1.255(7) . ?
C25 H25A 0.9800 . ?
C25 H25B 0.9800 . ?
C25 H25C 0.9800 . ?
C25 O9 1.393(7) . ?
C26 C27 1.527(8) . ?
C26 F4 1.419(11) . ?
C26 F6 1.302(10) . ?
C26 F5 1.278(9) . ?
C26 F4' 1.214(16) . ?
C26 F5' 1.376(17) . ?
C26 F6' 1.598(18) . ?
C27 C28 1.383(7) . ?
C27 O6 1.260(6) . ?
C28 H28 0.9500 . ?
C28 C29 1.411(7) . ?
C29 C30 1.470(7) . ?
C29 O5 1.255(6) . ?
C30 C31 1.461(8) . ?
C31 H31A 0.9500 . ?
C31 C32 1.441(9) . ?
C32 H32 0.9500 . ?
C32 C33 1.341(11) . ?
C33 H33 0.9500 . ?
C34 C35 1.552(9) . ?
C34 F1 1.321(12) . ?
C34 F2 1.340(8) . ?
C34 F3 1.346(8) . ?
C35 C36 1.387(9) . ?
C35 O4 1.257(7) . ?
C36 H36 0.9500 . ?
C36 C37 1.417(8) . ?
C37 C38 1.467(7) . ?
C37 O3 1.262(6) . ?
C38 S2 1.744(7) . ?
C38 C39 1.386(12) . ?
C38 S2' 1.699(6) . ?
C38 C39' 1.354(11) . ?
S2 C39 0.585(10) . ?
S2 H39A 0.3948 . ?
S2 C41 1.683(7) . ?
C39 H39A 0.9600 . ?
C39 C40 1.997(12) . ?
C39 C41 1.321(10) . ?
S2' C39' 0.699(14) . ?
S2' H39B 0.2865 . ?
S2' C40 1.668(9) . ?
C39' H39B 0.9601 . ?
C39' C40 1.210(12) . ?
C39' C41 1.860(15) . ?
C40 H40 0.9500 . ?
C40 C41 1.204(12) . ?
C41 H41 0.9503 . ?
O9 H9 0.8774 . ?
O10 Nd1 2.434(3) 2_676 ?
O10 Cd1 2.280(3) 2_676 ?
O11 Nd1 2.681(3) 2_676 ?
Cl2' C42' 1.782(17) . ?
C42' H42A 0.9900 . ?
C42' H42B 0.9900 . ?
C42' Cl1' 1.705(17) . ?
C42 H42C 0.9900 . ?
C42 H42D 0.9900 . ?
C42 Cl2 2.029(9) . ?
C42 Cl1 2.106(9) . ?
C43 H43A 0.86(2) . ?
C43 H43B 0.86(2) . ?
C43 Cl4 1.754(13) . ?
C43 Cl3 1.748(14) . ?
C43 Cl4' 1.773(14) . ?
C43 Cl3' 1.746(14) . ?
Cl4 Cl4 2.31(2) 2_756 ?
Cl3 H43A 1.45(17) . ?
Cl4' H43A 1.7(2) . ?
